data_7702324
loop_
_publ_author_name
'Ryo Horikoshi'
'Tomoyuki Mochida'
'Noriko Maki'
'Sachiko Yamada'
'Hiroshi Moriyama'

_publ_section_title
;
 Coordination polymer complexes of 4,4'-Dipyridyldisulfide and AgX
 (X=PF6-, C104-,OTs-,NO3-,BF4-) with twisted rhomboid network, 2-D sheet,
 and 1-D chain structures
;
_journal_name_full 'Journal of the Chemical Society, Dalton Transactions'
_journal_page_first 28
_journal_page_last 33
_journal_paper_doi 10.1039/B106032P
_journal_year 2002
_chemical_formula_moiety ' C11 H9.50 Ag N3.50 O3 S2 '
_chemical_formula_sum 'C11 H9.5 Ag N3.5 O3 S2'
_chemical_formula_weight 410.71
_space_group_IT_number 14
_space_group_name_Hall '-P 2ybc'
_space_group_name_H-M_alt 'P 1 21/c 1'
_symmetry_cell_setting monoclinic
_symmetry_Int_Tables_number 14
_symmetry_space_group_name_H-M 'P 1 21/c 1'
_cell_angle_alpha 90
_cell_angle_beta 91.76(2)
_cell_angle_gamma 90
_cell_formula_units_Z 4
_cell_length_a 4.957(2)
_cell_length_b 19.291(3)
_cell_length_c 15.335(2)
_cell_measurement_reflns_used 24
_cell_measurement_temperature 296.2
_cell_measurement_theta_max 15.0
_cell_measurement_theta_min 14.7
_cell_volume 1465.7(7)
_computing_cell_refinement 'MSC/AFC Diffractometer Control'
_computing_data_collection 'MSC/AFC Diffractometer Control'
_computing_data_reduction 'teXsan Ver. 1.11'
_computing_publication_material 'teXsan Ver. 1.11'
_computing_structure_refinement 'teXsan Ver. 1.10'
_computing_structure_solution SHELXS97
_diffrn_measured_fraction_theta_full 1.0000
_diffrn_measured_fraction_theta_max 1.0000
_diffrn_measurement_device_type 'Rigaku AFC5S'
_diffrn_measurement_method \w-2\q
_diffrn_radiation_type 'Mo K\a'
_diffrn_radiation_wavelength 0.7107
_diffrn_reflns_av_R_equivalents 0.016
_diffrn_reflns_limit_h_max 5
_diffrn_reflns_limit_h_min 0
_diffrn_reflns_limit_k_max 22
_diffrn_reflns_limit_k_min 0
_diffrn_reflns_limit_l_max 18
_diffrn_reflns_limit_l_min -18
_diffrn_reflns_number 3872
_diffrn_reflns_theta_full 25.00
_diffrn_reflns_theta_max 25.00
_diffrn_standards_decay_% 1.52
_diffrn_standards_interval_count 150
_diffrn_standards_number 3
_exptl_absorpt_coefficient_mu 1.667
_exptl_absorpt_correction_T_max 0.994
_exptl_absorpt_correction_T_min 0.885
_exptl_absorpt_correction_type psi-scan
_exptl_absorpt_process_details '(North, Phillips & Mathews, 1968)'
_exptl_crystal_colour colorless
_exptl_crystal_density_diffrn 1.861
_exptl_crystal_density_method 'not measured'
_exptl_crystal_description prismatic
_exptl_crystal_size_max 0.800
_exptl_crystal_size_mid 0.200
_exptl_crystal_size_min 0.200
_refine_diff_density_max 2.09
_refine_diff_density_min -1.21
_refine_ls_extinction_method none
_refine_ls_goodness_of_fit_ref 3.134
_refine_ls_hydrogen_treatment noref
_refine_ls_number_parameters 173
_refine_ls_number_reflns 2874
_refine_ls_R_factor_gt 0.0957
_refine_ls_shift/su_max 0.0091
_refine_ls_structure_factor_coef Fsqd
_refine_ls_weighting_details 'w = 1/[\s^2^(Fo^2^) + (0.05000(Max(Fo^2^,0) + 2Fc^2^)/3)^2^]'
_refine_ls_weighting_scheme calc
_refine_ls_wR_factor_ref 0.2607
_reflns_number_gt 2084
_reflns_number_total 2569
_reflns_threshold_expression F^2^>2.0\s(F^2^)
_cod_data_source_file b106032p.cif
_cod_data_source_block compound_4
_cod_original_cell_volume 1465.6(7)
_cod_original_formula_sum 'C11 H9.50 Ag N3.50 O3 S2 '
_cod_database_code 7702324

loop_
_symmetry_equiv_pos_as_xyz
x,y,z
-x,1/2+y,1/2-z
-x,-y,-z
x,1/2-y,1/2+z

loop_
_atom_site_label
_atom_site_type_symbol
_atom_site_fract_x
_atom_site_fract_y
_atom_site_fract_z
_atom_site_U_iso_or_equiv
_atom_site_adp_type
_atom_site_occupancy
_atom_site_calc_flag
_atom_site_refinement_flags
_atom_site_disorder_assembly
_atom_site_disorder_group
Ag(1) Ag 0.4659(2) 0.26513(5) 0.35179(8) 0.0733(4) Uani 1.00 d . . .
S(1) S 1.4272(6) 0.5079(1) 0.3804(2) 0.0572(8) Uani 1.00 d . . .
S(2) S 1.5112(6) 0.5400(2) 0.2587(2) 0.0596(8) Uani 1.00 d . . .
O(1) O 0.400(3) 0.2820(7) 0.5466(8) 0.126(5) Uani 1.00 d . . .
O(2) O 0.454(3) 0.1983(7) 0.6371(6) 0.119(5) Uani 1.00 d . . .
O(3) O 0.606(4) 0.1968(9) 0.513(1) 0.196(8) Uani 1.00 d . . .
N(1) N 0.856(2) 0.6962(4) 0.1863(6) 0.053(3) Uani 1.00 d . . .
N(2) N 0.780(2) 0.3410(4) 0.3576(6) 0.057(3) Uani 1.00 d . . .
N(3) N 0.485(2) 0.2252(6) 0.5663(7) 0.071(4) Uani 1.00 d . . .
N(4) N 0.8992 0.0766 0.5769 0.0760 Uiso 0.44 d P . .
C(1) C 0.865(2) 0.3737(6) 0.2856(7) 0.056(3) Uani 1.00 d . . .
C(2) C 1.058(2) 0.4247(5) 0.2878(6) 0.051(3) Uani 1.00 d . . .
C(3) C 1.180(2) 0.4437(5) 0.3668(6) 0.045(3) Uani 1.00 d . . .
C(4) C 1.102(2) 0.4082(6) 0.4414(6) 0.059(3) Uani 1.00 d . . .
C(5) C 0.909(2) 0.3584(6) 0.4330(7) 0.060(3) Uani 1.00 d . . .
C(6) C 0.958(3) 0.6920(5) 0.2658(7) 0.061(4) Uani 1.00 d . . .
C(7) C 1.153(2) 0.6457(6) 0.2926(7) 0.064(4) Uani 1.00 d . . .
C(8) C 1.253(2) 0.6020(5) 0.2333(7) 0.046(3) Uani 1.00 d . . .
C(9) C 1.158(3) 0.6065(7) 0.1474(7) 0.071(4) Uani 1.00 d . . .
C(10) C 0.964(3) 0.6532(7) 0.1280(7) 0.071(4) Uani 1.00 d . . .
C(11) C 1.1431 0.0692 0.5673 0.0760 Uiso 0.44 d P . .
C(12) C 1.4227 0.0392 0.5421 0.0760 Uiso 0.44 d P . .
H(1) H 0.7833 0.3620 0.2308 0.0760 Uiso 1.00 calc . . .
H(2) H 1.1098 0.4457 0.2354 0.0760 Uiso 1.00 calc . . .
H(3) H 1.1788 0.4188 0.4972 0.0760 Uiso 1.00 calc . . .
H(4) H 0.8596 0.3339 0.4839 0.0760 Uiso 1.00 calc . . .
H(5) H 0.8893 0.7231 0.3079 0.0760 Uiso 1.00 calc . . .
H(6) H 1.2169 0.6437 0.3513 0.0760 Uiso 1.00 calc . . .
H(7) H 1.2298 0.5777 0.1036 0.0760 Uiso 1.00 calc . . .
H(8) H 0.8976 0.6557 0.0693 0.0760 Uiso 1.00 calc . . .
H(9) H 1.5614 0.0707 0.5597 0.0760 Uiso 0.45 calc P . .
H(10) H 1.4513 -0.0040 0.5705 0.0760 Uiso 0.45 calc P . .
H(11) H 1.4253 0.0328 0.4807 0.0760 Uiso 0.45 calc P . .

loop_
_atom_site_aniso_label
_atom_site_aniso_U_11
_atom_site_aniso_U_22
_atom_site_aniso_U_33
_atom_site_aniso_U_12
_atom_site_aniso_U_13
_atom_site_aniso_U_23
Ag(1) 0.0516(6) 0.0508(6) 0.1177(10) -0.0100(4) 0.0027(5) -0.0138(5)
S(1) 0.054(2) 0.054(2) 0.062(2) -0.013(1) -0.017(1) 0.012(1)
S(2) 0.039(1) 0.059(2) 0.081(2) 0.003(1) 0.007(1) 0.021(1)
O(1) 0.14(1) 0.117(9) 0.120(9) 0.049(9) 0.013(8) 0.036(7)
O(2) 0.16(1) 0.13(1) 0.063(6) 0.049(9) 0.019(7) 0.035(6)
O(3) 0.24(2) 0.19(2) 0.16(1) 0.08(2) 0.10(1) 0.05(1)
N(1) 0.047(5) 0.050(5) 0.063(6) 0.003(4) 0.005(4) 0.016(4)
N(2) 0.046(5) 0.045(5) 0.078(6) 0.003(4) 0.001(4) -0.001(4)
N(3) 0.079(7) 0.080(7) 0.055(6) 0.012(6) 0.004(5) -0.010(6)
C(1) 0.055(7) 0.059(7) 0.053(6) -0.005(5) -0.014(5) -0.005(5)
C(2) 0.053(6) 0.054(6) 0.044(5) -0.008(5) -0.002(5) 0.002(4)
C(3) 0.042(5) 0.041(5) 0.053(6) 0.006(4) -0.007(5) 0.000(4)
C(4) 0.064(7) 0.069(7) 0.043(6) -0.016(6) -0.013(5) 0.010(5)
C(5) 0.065(7) 0.057(6) 0.057(6) -0.009(6) 0.002(6) 0.015(5)
C(6) 0.085(8) 0.039(6) 0.061(7) 0.008(6) 0.014(6) -0.003(5)
C(7) 0.064(7) 0.072(8) 0.055(6) 0.010(6) -0.008(6) -0.004(6)
C(8) 0.030(5) 0.036(5) 0.073(7) -0.002(4) 0.008(5) 0.008(5)
C(9) 0.088(9) 0.081(8) 0.044(6) 0.025(7) 0.008(6) 0.000(5)
C(10) 0.085(9) 0.085(9) 0.043(6) 0.031(8) -0.006(6) 0.003(6)

loop_
_atom_type_symbol
_atom_type_description
_atom_type_scat_dispersion_real
_atom_type_scat_dispersion_imag
_atom_type_scat_source
C C 0.003 0.002
;International Tables for Crystallography
(1992, Vol. C, Tables 4.2.6.8 and 6.1.1.1)
;
H H 0.000 0.000
;International Tables for Crystallography
(1992, Vol. C, Table 6.1.1.2)
;
N N 0.006 0.003
;International Tables for Crystallography
(1992, Vol. C, Tables 4.2.6.8 and 6.1.1.1)
;
O O 0.011 0.006
;International Tables for Crystallography
(1992, Vol. C, Tables 4.2.6.8 and 6.1.1.1)
;
S S 0.125 0.123
;International Tables for Crystallography
(1992, Vol. C, Tables 4.2.6.8 and 6.1.1.1)
;
Ag Ag -0.897 1.101
;International Tables for Crystallography
(1992, Vol. C, Tables 4.2.6.8 and 6.1.1.1)
;

loop_
_geom_angle_atom_site_label_1
_geom_angle_atom_site_label_2
_geom_angle_atom_site_label_3
_geom_angle
_geom_angle_site_symmetry_1
_geom_angle_site_symmetry_2
_geom_angle_site_symmetry_3
_geom_angle_publ_flag
N(1) Ag(1) N(2) 166.2(4) . 2_645 0_555 yes
S(2) S(1) C(3) 105.7(4) . . 0_555 yes
S(1) S(2) C(8) 103.9(4) . . 0_555 yes
Ag(1) N(1) C(1) 122.0(7) . . 0_555 yes
Ag(1) N(1) C(5) 122.1(7) . . 0_555 yes
C(1) N(1) C(5) 115.9(9) . . 0_555 yes
Ag(1) N(2) C(6) 123.7(7) 2_655 . 0_555 yes
Ag(1) N(2) C(10) 120.7(7) 2_655 . 0_555 yes
C(6) N(2) C(10) 115.6(9) . . 0_555 yes
O(1) N(3) O(2) 123(1) . . 0_555 yes
O(1) N(3) O(3) 115(1) . . 0_555 yes
O(2) N(3) O(3) 120(1) . . 0_555 yes
N(1) C(1) C(2) 123.2(9) . . 0_555 yes
C(1) C(2) C(3) 119.8(9) . . 0_555 yes
S(1) C(3) C(2) 125.2(8) . . 0_555 yes
S(1) C(3) C(4) 117.3(7) . . 0_555 yes
C(2) C(3) C(4) 117.5(9) . . 0_555 yes
C(3) C(4) C(5) 118.7(9) . . 0_555 yes
N(1) C(5) C(4) 124.8(10) . . 0_555 yes
N(2) C(6) C(7) 124(1) . . 0_555 yes
C(6) C(7) C(8) 118(1) . . 0_555 yes
S(2) C(8) C(7) 123.2(9) . . 0_555 yes
S(2) C(8) C(9) 117.9(8) . . 0_555 yes
C(7) C(8) C(9) 118.8(10) . . 0_555 yes
C(8) C(9) C(10) 118(1) . . 0_555 yes
N(2) C(10) C(9) 124(1) . . 0_555 yes
N(4) C(11) C(12) 162.769(6) . . 0_555 yes

loop_
_geom_bond_atom_site_label_1
_geom_bond_atom_site_label_2
_geom_bond_distance
_geom_bond_site_symmetry_1
_geom_bond_site_symmetry_2
_geom_bond_publ_flag
Ag(1) N(1) 2.139(9) . . yes
Ag(1) N(2) 2.145(8) . 2_645 yes
S(1) S(2) 2.022(4) . . yes
S(1) C(3) 1.750(10) . . yes
S(2) C(8) 1.786(10) . . yes
O(1) N(3) 1.21(1) . . yes
O(2) N(3) 1.22(1) . . yes
O(3) N(3) 1.17(2) . . yes
N(1) C(1) 1.35(1) . . yes
N(1) C(5) 1.35(1) . . yes
N(2) C(6) 1.31(1) . . yes
N(2) C(10) 1.34(1) . . yes
N(4) C(11) 1.2303(5) . . yes
C(1) C(2) 1.37(1) . . yes
C(2) C(3) 1.39(1) . . yes
C(3) C(4) 1.40(1) . . yes
C(4) C(5) 1.36(2) . . yes
C(6) C(7) 1.37(2) . . yes
C(7) C(8) 1.35(1) . . yes
C(8) C(9) 1.39(2) . . yes
C(9) C(10) 1.35(2) . . yes
C(11) C(12) 1.5615(5) . . yes

loop_
_geom_torsion_atom_site_label_1
_geom_torsion_atom_site_label_2
_geom_torsion_atom_site_label_3
_geom_torsion_atom_site_label_4
_geom_torsion
_geom_torsion_site_symmetry_1
_geom_torsion_site_symmetry_2
_geom_torsion_site_symmetry_3
_geom_torsion_site_symmetry_4
_geom_torsion_publ_flag
Ag(1) N(1) C(1) C(2) 177.2(8) 0_555 62_1 5_555 55_5 yes
Ag(1) N(1) C(5) C(4) -177.1(10) 0_555 62_1 5_555 55_5 yes
S(1) S(2) C(8) C(7) 36.3(10) 0_555 62_1 5_555 55_5 yes
S(1) S(2) C(8) C(9) -145.9(9) 0_555 62_1 5_555 55_5 yes
S(1) C(3) C(2) C(1) -179.6(8) 0_555 62_1 5_555 55_5 yes
S(1) C(3) C(4) C(5) 179.6(10) 0_555 62_1 5_555 55_5 yes
S(2) S(1) C(3) C(2) -4.5(10) 0_555 62_1 5_555 55_5 yes
S(2) S(1) C(3) C(4) 174.4(8) 0_555 62_1 5_555 55_5 yes
S(2) C(8) C(7) C(6) 179.0(9) 0_555 62_1 5_555 55_5 yes
S(2) C(8) C(9) C(10) -179(1) 0_555 62_1 5_555 55_5 yes
N(1) C(1) C(2) C(3) 1(1) 0_555 62_1 5_555 55_5 yes
N(1) C(5) C(4) C(3) -1(1) 0_555 62_1 5_555 55_5 yes
N(2) C(6) C(7) C(8) 1(1) 0_555 62_1 5_555 55_5 yes
N(2) C(10) C(9) C(8) 0(2) 0_555 62_1 5_555 55_5 yes
C(1) N(1) C(5) C(4) 3(1) 0_555 62_1 5_555 55_5 yes
C(1) C(2) C(3) C(4) 1(1) 0_555 62_1 5_555 55_5 yes
C(2) C(1) N(1) C(5) -3(1) 0_555 62_1 5_555 55_5 yes
C(2) C(3) C(4) C(5) -1(1) 0_555 62_1 5_555 55_5 yes
C(3) S(1) S(2) C(8) 83.1(5) 0_555 62_1 5_555 55_5 yes
C(6) N(2) C(10) C(9) 2(1) 0_555 62_1 5_555 55_5 yes
C(6) C(7) C(8) C(9) 1(1) 0_555 62_1 5_555 55_5 yes
C(7) C(6) N(2) C(10) -3(1) 0_555 62_1 5_555 55_5 yes
C(7) C(8) C(9) C(10) -1(1) 0_555 62_1 5_555 55_5 yes
C(7) C(8) C(9) C(10) -1(1) 0_555 62_1 5_555 55_5 yes
